data_7044658
loop_
_publ_author_name
'Xiao, Ying-Hui'
'Deng, Zhaopeng'
'Zhu, Zhi-Biao'
'Huo, Li-Hua'
'Gao, Shan'

_publ_section_title
;
 Rare Earth Metal-Organic Complexes Constructed from Hydroxyl and Carboxyl
 Modified Arenesulfonate: Syntheses, Structure Evolutions, Ultraviolet,
 Visible and Near-Infrared Luminescence
;
_journal_name_full 'Dalton Transactions'
_journal_paper_doi 10.1039/C7DT03254D
_journal_year 2017
_chemical_formula_moiety 'C7 H5 O6 S, Er H14 O11 S, 3(H2 O)'
_chemical_formula_sum 'C7 H25 Er O20 S2'
_chemical_formula_weight 660.65
_chemical_name_systematic
; 
 ? 
;
_space_group_IT_number 14
_symmetry_cell_setting monoclinic
_symmetry_space_group_name_Hall '-P 2ybc'
_symmetry_space_group_name_H-M 'P 1 21/c 1'
_atom_sites_solution_hydrogens geom
_atom_sites_solution_primary direct
_atom_sites_solution_secondary difmap
_audit_creation_method SHELXL-97
_audit_update_record
;
2017-05-13 deposited with the CCDC.
2017-11-06 downloaded from the CCDC.
;
_cell_angle_alpha 90.00
_cell_angle_beta 101.123(5)
_cell_angle_gamma 90.00
_cell_formula_units_Z 4
_cell_length_a 21.6150(9)
_cell_length_b 7.6224(3)
_cell_length_c 12.2659(7)
_cell_measurement_reflns_used 2355
_cell_measurement_temperature 295(2)
_cell_measurement_theta_max 29.30
_cell_measurement_theta_min 3.87
_cell_volume 1982.95(16)
_computing_cell_refinement
;
CrysAlis Pro (Agilent, 2013)
;
_computing_data_collection
;
CrysAlis Pro (Agilent, 2013)
;
_computing_data_reduction
;
CrysAlis Pro (Agilent, 2013)
;
_computing_molecular_graphics '(K. Brandenburg, Diamond 3.1, 2009)'
_computing_publication_material '(K. Brandenburg, Diamond 3.1, 2009)'
_computing_structure_refinement 'SHELXL-97 (Sheldrick, 1997)'
_computing_structure_solution 'SHELXS-97 (Sheldrick, 1990)'
_diffrn_ambient_temperature 295(2)
_diffrn_detector_area_resol_mean 16.1954
_diffrn_measured_fraction_theta_full 0.991
_diffrn_measured_fraction_theta_max 0.991
_diffrn_measurement_device_type 'Xcalibur, Eos'
_diffrn_measurement_method '\w scans'
_diffrn_radiation_monochromator graphite
_diffrn_radiation_source 'Enhance (Mo) X-ray Source'
_diffrn_radiation_type MoK\a
_diffrn_radiation_wavelength 0.71073
_diffrn_reflns_av_R_equivalents 0.0302
_diffrn_reflns_av_sigmaI/netI 0.0619
_diffrn_reflns_limit_h_max 28
_diffrn_reflns_limit_h_min -13
_diffrn_reflns_limit_k_max 8
_diffrn_reflns_limit_k_min -9
_diffrn_reflns_limit_l_max 15
_diffrn_reflns_limit_l_min -15
_diffrn_reflns_number 6978
_diffrn_reflns_theta_full 27.56
_diffrn_reflns_theta_max 27.56
_diffrn_reflns_theta_min 3.29
_exptl_absorpt_coefficient_mu 4.541
_exptl_absorpt_correction_T_max 0.5491
_exptl_absorpt_correction_T_min 0.4349
_exptl_absorpt_correction_type multi-scan
_exptl_absorpt_process_details
; 
CrysAlis Pro (Agilent, 2013)
Empirical absorption correction using spherical harmonics,
 implemented in SCALE3 ABSPACK scaling algorithm. 
;
_exptl_crystal_colour colorless
_exptl_crystal_density_diffrn 2.213
_exptl_crystal_density_method 'not measured'
_exptl_crystal_description prism
_exptl_crystal_F_000 1308
_exptl_crystal_size_max 0.22
_exptl_crystal_size_mid 0.18
_exptl_crystal_size_min 0.15
_refine_diff_density_max 1.434
_refine_diff_density_min -1.549
_refine_diff_density_rms 0.172
_refine_ls_extinction_method none
_refine_ls_goodness_of_fit_ref 1.042
_refine_ls_hydrogen_treatment mixed
_refine_ls_matrix_type full
_refine_ls_number_parameters 325
_refine_ls_number_reflns 4530
_refine_ls_number_restraints 26
_refine_ls_restrained_S_all 1.039
_refine_ls_R_factor_all 0.0500
_refine_ls_R_factor_gt 0.0389
_refine_ls_shift/su_max 0.001
_refine_ls_shift/su_mean 0.000
_refine_ls_structure_factor_coef Fsqd
_refine_ls_weighting_details 'calc w=1/[\s^2^(Fo^2^)+(0.0326P)^2^+0.0000P] where P=(Fo^2^+2Fc^2^)/3'
_refine_ls_weighting_scheme calc
_refine_ls_wR_factor_gt 0.0799
_refine_ls_wR_factor_ref 0.0875
_reflns_number_gt 3750
_reflns_number_total 4530
_reflns_threshold_expression >2sigma(I)
_cod_data_source_file c7dt03254d2.cif
_cod_data_source_block 3-Er
_cod_original_sg_symbol_H-M 'P 21/c'
_cod_database_code 7044658

loop_
_symmetry_equiv_pos_as_xyz
'x, y, z'
'-x, y+1/2, -z+1/2'
'-x, -y, -z'
'x, -y-1/2, z-1/2'

loop_
_atom_site_label
_atom_site_type_symbol
_atom_site_fract_x
_atom_site_fract_y
_atom_site_fract_z
_atom_site_U_iso_or_equiv
_atom_site_adp_type
_atom_site_occupancy
_atom_site_symmetry_multiplicity
_atom_site_calc_flag
_atom_site_refinement_flags
Er1 Er 0.651043(11) 0.59262(3) 0.34044(2) 0.01891(9) Uani 1 1 d .
S1 S 0.84330(6) 0.35671(18) 0.67930(11) 0.0189(3) Uani 1 1 d .
S2 S 0.58910(6) 0.20379(18) 0.18999(12) 0.0235(3) Uani 1 1 d .
O1 O 0.79455(18) 0.4294(5) 0.7324(3) 0.0298(10) Uani 1 1 d .
O1W O 0.7538(2) 0.6645(7) 0.4452(4) 0.0443(12) Uani 1 1 d D
H1W1 H 0.775(3) 0.758(5) 0.442(6) 0.066 Uiso 1 1 d D
H1W2 H 0.774(3) 0.597(7) 0.495(5) 0.066 Uiso 1 1 d D
O2 O 0.83065(19) 0.1799(5) 0.6379(3) 0.0308(9) Uani 1 1 d .
O2W O 0.6927(2) 0.7824(6) 0.2222(5) 0.0480(14) Uani 1 1 d D
H2W1 H 0.7294(15) 0.776(9) 0.207(6) 0.072 Uiso 1 1 d D
H2W2 H 0.674(3) 0.873(7) 0.191(6) 0.072 Uiso 1 1 d D
O3 O 0.85727(18) 0.4763(5) 0.5933(3) 0.0251(9) Uani 1 1 d .
O3W O 0.72376(19) 0.4237(6) 0.2651(4) 0.0363(11) Uani 1 1 d D
H3W1 H 0.7631(7) 0.435(8) 0.271(5) 0.054 Uiso 1 1 d D
H3W2 H 0.709(2) 0.345(7) 0.219(5) 0.054 Uiso 1 1 d D
O4W O 0.6829(2) 0.3739(6) 0.4731(4) 0.0336(10) Uani 1 1 d D
H4W1 H 0.670(3) 0.361(7) 0.534(3) 0.050 Uiso 1 1 d D
H4W2 H 0.704(3) 0.283(5) 0.461(5) 0.050 Uiso 1 1 d D
O4 O 0.85888(17) 0.1620(6) 0.8892(3) 0.0256(9) Uani 1 1 d D
H4O H 0.867(3) 0.107(7) 0.950(3) 0.038 Uiso 1 1 d D
O5 O 1.07572(18) 0.2034(6) 1.1116(3) 0.0332(10) Uani 1 1 d D
H5O H 1.1093(18) 0.193(10) 1.160(4) 0.050 Uiso 1 1 d D
O5W O 0.6457(2) 0.8591(7) 0.4324(6) 0.0666(19) Uani 1 1 d D
H5W1 H 0.676(2) 0.930(8) 0.449(8) 0.100 Uiso 1 1 d D
H5W2 H 0.613(2) 0.915(9) 0.404(8) 0.100 Uiso 1 1 d D
O6 O 1.13218(18) 0.3583(6) 1.0124(4) 0.0335(10) Uani 1 1 d .
O6W O 0.57214(19) 0.5551(6) 0.4418(4) 0.0351(11) Uani 1 1 d D
H6W1 H 0.571(3) 0.467(6) 0.484(5) 0.053 Uiso 1 1 d D
H6W2 H 0.5349(11) 0.592(8) 0.419(5) 0.053 Uiso 1 1 d D
O7 O 0.59522(18) 0.3817(5) 0.2347(4) 0.0293(10) Uani 1 1 d .
O7W O 0.5640(2) 0.7302(6) 0.2331(4) 0.0392(11) Uani 1 1 d D
H7W1 H 0.559(3) 0.8408(18) 0.237(6) 0.059 Uiso 1 1 d D
H7W2 H 0.5279(14) 0.682(7) 0.212(6) 0.059 Uiso 1 1 d D
O8 O 0.65215(18) 0.1343(5) 0.1817(4) 0.0297(10) Uani 1 1 d .
O8W O 0.8260(2) -0.1836(6) 0.7153(4) 0.0324(10) Uani 1 1 d D
H8W1 H 0.832(3) -0.076(2) 0.702(4) 0.049 Uiso 1 1 d D
H8W2 H 0.821(3) -0.243(6) 0.656(3) 0.049 Uiso 1 1 d D
O9 O 0.5487(2) 0.2080(6) 0.0802(4) 0.0460(12) Uani 1 1 d .
O9W O 0.75011(18) 0.4199(5) 0.9395(3) 0.0299(9) Uani 1 1 d .
H9W1 H 0.7671 0.4197 0.8825 0.045 Uiso 1 1 d R
H9W2 H 0.7776 0.3891 0.9955 0.045 Uiso 1 1 d R
O10 O 0.5599(2) 0.0916(6) 0.2640(5) 0.0515(14) Uani 1 1 d .
O10W O 0.5393(6) 0.955(2) 0.5026(16) 0.315(11) Uani 1 1 d .
HAW H 0.5543 1.0412 0.5428 0.473 Uiso 1 1 d R
HBW H 0.5393 0.8668 0.5454 0.473 Uiso 1 1 d R
C1 C 0.9130(2) 0.3425(7) 0.7816(4) 0.0158(10) Uani 1 1 d .
C2 C 0.9131(2) 0.2423(7) 0.8768(4) 0.0187(11) Uani 1 1 d .
C3 C 0.9681(2) 0.2268(7) 0.9554(4) 0.0202(11) Uani 1 1 d .
H3 H 0.9687 0.1585 1.0184 0.024 Uiso 1 1 calc R
C4 C 1.0226(2) 0.3134(7) 0.9403(4) 0.0193(11) Uani 1 1 d .
C5 C 1.0222(2) 0.4171(7) 0.8472(5) 0.0213(12) Uani 1 1 d .
H5A H 1.0584 0.4768 0.8383 0.026 Uiso 1 1 calc R
C6 C 0.9677(3) 0.4309(7) 0.7680(5) 0.0223(12) Uani 1 1 d .
H6 H 0.9673 0.4995 0.7052 0.027 Uiso 1 1 calc R
C7 C 1.0824(2) 0.2940(7) 1.0239(5) 0.0220(12) Uani 1 1 d .

loop_
_atom_site_aniso_label
_atom_site_aniso_U_11
_atom_site_aniso_U_22
_atom_site_aniso_U_33
_atom_site_aniso_U_23
_atom_site_aniso_U_13
_atom_site_aniso_U_12
Er1 0.01687(14) 0.01499(13) 0.02571(14) -0.00185(10) 0.00619(10) -0.00146(10)
S1 0.0172(7) 0.0197(7) 0.0189(6) 0.0010(5) 0.0019(5) 0.0007(5)
S2 0.0167(7) 0.0155(7) 0.0365(8) -0.0065(6) 0.0006(6) 0.0006(6)
O1 0.020(2) 0.044(3) 0.027(2) -0.002(2) 0.0087(17) 0.0111(19)
O1W 0.037(3) 0.034(3) 0.052(3) 0.006(2) -0.016(2) -0.016(2)
O2 0.037(2) 0.022(2) 0.030(2) -0.0041(18) -0.0043(19) 0.0024(19)
O2W 0.051(3) 0.028(2) 0.076(4) 0.013(3) 0.039(3) 0.000(2)
O3 0.029(2) 0.027(2) 0.0186(19) 0.0083(17) 0.0042(17) -0.0002(18)
O3W 0.020(2) 0.036(3) 0.056(3) -0.018(2) 0.014(2) -0.0033(19)
O4W 0.036(3) 0.034(3) 0.033(2) 0.008(2) 0.013(2) 0.013(2)
O4 0.0157(19) 0.036(2) 0.025(2) 0.0109(19) 0.0027(17) -0.0049(18)
O5 0.019(2) 0.048(3) 0.030(2) 0.014(2) -0.0041(17) -0.003(2)
O5W 0.035(3) 0.048(3) 0.120(5) -0.047(4) 0.024(3) -0.013(3)
O6 0.014(2) 0.040(3) 0.044(3) 0.003(2) -0.0021(18) -0.0055(18)
O6W 0.024(2) 0.039(3) 0.047(3) 0.022(2) 0.016(2) 0.014(2)
O7 0.023(2) 0.020(2) 0.043(3) -0.0100(19) 0.0006(19) -0.0023(17)
O7W 0.029(2) 0.025(2) 0.062(3) 0.014(2) 0.005(2) 0.001(2)
O8 0.018(2) 0.025(2) 0.046(3) -0.001(2) 0.0054(19) 0.0036(17)
O8W 0.030(2) 0.029(2) 0.038(2) 0.001(2) 0.007(2) -0.001(2)
O9 0.040(3) 0.047(3) 0.043(3) -0.020(2) -0.012(2) 0.014(2)
O9W 0.024(2) 0.033(2) 0.032(2) 0.0014(19) 0.0036(18) 0.0013(18)
O10 0.038(3) 0.034(3) 0.090(4) 0.012(3) 0.030(3) 0.001(2)
O10W 0.157(12) 0.32(2) 0.49(3) -0.22(2) 0.099(16) -0.008(13)
C1 0.011(2) 0.019(3) 0.017(2) -0.001(2) 0.001(2) 0.001(2)
C2 0.016(3) 0.019(3) 0.021(3) 0.000(2) 0.005(2) 0.002(2)
C3 0.018(3) 0.022(3) 0.021(3) 0.000(2) 0.004(2) 0.001(2)
C4 0.015(3) 0.020(3) 0.021(3) -0.003(2) 0.000(2) 0.002(2)
C5 0.015(3) 0.020(3) 0.028(3) 0.003(2) 0.001(2) -0.001(2)
C6 0.022(3) 0.023(3) 0.023(3) 0.003(2) 0.007(2) -0.003(2)
C7 0.015(3) 0.021(3) 0.029(3) -0.006(2) 0.002(2) -0.001(2)

loop_
_atom_type_symbol
_atom_type_description
_atom_type_scat_dispersion_real
_atom_type_scat_dispersion_imag
_atom_type_scat_source
C C 0.0033 0.0016 'International Tables Vol C Tables 4.2.6.8 and 6.1.1.4'
H H 0.0000 0.0000 'International Tables Vol C Tables 4.2.6.8 and 6.1.1.4'
O O 0.0106 0.0060 'International Tables Vol C Tables 4.2.6.8 and 6.1.1.4'
S S 0.1246 0.1234 'International Tables Vol C Tables 4.2.6.8 and 6.1.1.4'
Er Er -0.2586 4.9576 'International Tables Vol C Tables 4.2.6.8 and 6.1.1.4'

loop_
_geom_angle_atom_site_label_1
_geom_angle_atom_site_label_2
_geom_angle_atom_site_label_3
_geom_angle
O7 Er1 O6W 81.55(16)
O7 Er1 O7W 73.28(16)
O6W Er1 O7W 76.13(16)
O7 Er1 O5W 145.48(17)
O6W Er1 O5W 74.83(19)
O7W Er1 O5W 76.8(2)
O7 Er1 O4W 86.85(16)
O6W Er1 O4W 71.75(15)
O7W Er1 O4W 144.30(15)
O5W Er1 O4W 108.6(2)
O7 Er1 O2W 108.04(18)
O6W Er1 O2W 144.94(16)
O7W Er1 O2W 74.80(17)
O5W Er1 O2W 79.8(2)
O4W Er1 O2W 140.57(17)
O7 Er1 O3W 73.08(15)
O6W Er1 O3W 139.49(16)
O7W Er1 O3W 123.54(18)
O5W Er1 O3W 139.77(16)
O4W Er1 O3W 75.74(16)
O2W Er1 O3W 74.32(17)
O7 Er1 O1W 143.48(16)
O6W Er1 O1W 116.21(18)
O7W Er1 O1W 139.66(16)
O5W Er1 O1W 70.75(19)
O4W Er1 O1W 70.91(17)
O2W Er1 O1W 76.40(19)
O3W Er1 O1W 73.54(18)
O2 S1 O1 114.1(2)
O2 S1 O3 112.1(2)
O1 S1 O3 110.7(2)
O2 S1 C1 105.6(2)
O1 S1 C1 107.4(2)
O3 S1 C1 106.4(2)
O9 S2 O7 108.8(3)
O9 S2 O10 109.3(3)
O7 S2 O10 109.0(3)
O9 S2 O8 109.9(3)
O7 S2 O8 109.9(2)
O10 S2 O8 110.0(3)
Er1 O1W H1W1 128(4)
Er1 O1W H1W2 123(4)
H1W1 O1W H1W2 109.1(18)
Er1 O2W H2W1 126(4)
Er1 O2W H2W2 124(4)
H2W1 O2W H2W2 109.6(18)
Er1 O3W H3W1 131(4)
Er1 O3W H3W2 117(4)
H3W1 O3W H3W2 111.3(18)
Er1 O4W H4W1 126(4)
Er1 O4W H4W2 123(4)
H4W1 O4W H4W2 109.4(18)
C2 O4 H4O 107(4)
C7 O5 H5O 114(5)
Er1 O5W H5W1 124(6)
Er1 O5W H5W2 111(6)
H5W1 O5W H5W2 109.6(18)
Er1 O6W H6W1 123(4)
Er1 O6W H6W2 122(4)
H6W1 O6W H6W2 109.2(18)
S2 O7 Er1 151.1(3)
Er1 O7W H7W1 121(5)
Er1 O7W H7W2 125(4)
H7W1 O7W H7W2 108.8(18)
H8W1 O8W H8W2 110.0(18)
H9W1 O9W H9W2 108.6
HAW O10W HBW 107.4
C2 C1 C6 119.9(5)
C2 C1 S1 119.4(4)
C6 C1 S1 120.7(4)
O4 C2 C3 121.9(5)
O4 C2 C1 118.6(5)
C3 C2 C1 119.5(5)
C2 C3 C4 120.1(5)
C2 C3 H3 119.9
C4 C3 H3 119.9
C5 C4 C3 120.5(5)
C5 C4 C7 119.2(5)
C3 C4 C7 120.3(5)
C6 C5 C4 119.5(5)
C6 C5 H5A 120.2
C4 C5 H5A 120.2
C5 C6 C1 120.4(5)
C5 C6 H6 119.8
C1 C6 H6 119.8
O6 C7 O5 123.3(5)
O6 C7 C4 123.3(5)
O5 C7 C4 113.4(4)

loop_
_geom_bond_atom_site_label_1
_geom_bond_atom_site_label_2
_geom_bond_distance
Er1 O7 2.262(4)
Er1 O6W 2.314(4)
Er1 O7W 2.328(4)
Er1 O5W 2.337(5)
Er1 O4W 2.338(4)
Er1 O2W 2.348(4)
Er1 O3W 2.354(4)
Er1 O1W 2.405(4)
S1 O2 1.448(4)
S1 O1 1.451(4)
S1 O3 1.469(4)
S1 C1 1.769(5)
S2 O9 1.457(5)
S2 O7 1.459(4)
S2 O10 1.475(5)
S2 O8 1.484(4)
O1W H1W1 0.85(6)
O1W H1W2 0.85(6)
O2W H2W1 0.85(6)
O2W H2W2 0.85(6)
O3W H3W1 0.85(6)
O3W H3W2 0.85(6)
O4W H4W1 0.85(6)
O4W H4W2 0.85(6)
O4 C2 1.357(6)
O4 H4O 0.85(5)
O5 C7 1.310(7)
O5 H5O 0.85(6)
O5W H5W1 0.85(6)
O5W H5W2 0.85(6)
O6 C7 1.215(6)
O6W H6W1 0.85(6)
O6W H6W2 0.85(6)
O7W H7W1 0.85(6)
O7W H7W2 0.85(6)
O8W H8W1 0.85(6)
O8W H8W2 0.85(6)
O9W H9W1 0.8500
O9W H9W2 0.8500
O10W HAW 0.8499
O10W HBW 0.8500
C1 C2 1.395(7)
C1 C6 1.398(7)
C2 C3 1.383(7)
C3 C4 1.393(7)
C3 H3 0.9300
C4 C5 1.387(7)
C4 C7 1.494(7)
C5 C6 1.379(8)
C5 H5A 0.9300
C6 H6 0.9300

loop_
_geom_hbond_atom_site_label_D
_geom_hbond_atom_site_label_H
_geom_hbond_atom_site_label_A
_geom_hbond_distance_DH
_geom_hbond_distance_HA
_geom_hbond_distance_DA
_geom_hbond_angle_DHA
_geom_hbond_site_symmetry_A
O1W H1W1 O6 0.85(6) 2.12(4) 2.834(6) 142(6) 2_756
O1W H1W1 O9W 0.85(6) 2.52(5) 3.169(6) 134(6) 4_575
O1W H1W2 O3 0.85(6) 2.17(3) 2.965(6) 155(6) .
O2W H2W1 O8W 0.85(6) 2.19(2) 2.995(6) 158(6) 4_565
O2W H2W1 O1 0.85(6) 2.64(7) 3.095(6) 115(6) 4_575
O2W H2W2 O8 0.85(6) 2.05(4) 2.835(6) 154(8) 1_565
O3W H3W1 O4 0.85(6) 2.41(5) 3.092(6) 139(6) 4_565
O3W H3W2 O8 0.85(6) 2.02(3) 2.774(6) 148(6) .
O4W H4W1 O8 0.85(6) 1.925(17) 2.766(6) 169(7) 4_566
O4W H4W2 O9W 0.85(6) 1.892(12) 2.743(6) 178(5) 4_565
O4 H4O O3 0.85(5) 1.91(2) 2.722(5) 159(6) 4_566
O5 H5O O8W 0.85(6) 1.862(17) 2.701(6) 170(7) 3_757
O5W H5W1 O9W 0.85(6) 1.98(3) 2.803(6) 163(9) 4_575
O5W H5W2 O10W 0.85(6) 2.19(9) 2.708(12) 119(8) .
O5W H5W2 O10 0.85(6) 2.30(5) 3.060(9) 149(9) 1_565
O6W H6W1 O9 0.85(6) 1.903(19) 2.738(6) 166(5) 4_566
O6W H6W2 O9 0.85(6) 2.01(3) 2.824(6) 160(7) 2_655
O7W H7W1 O10 0.85(6) 1.941(15) 2.785(7) 171(7) 1_565
O7W H7W2 O10 0.85(6) 2.09(3) 2.885(6) 154(7) 2_655
O8W H8W1 O2 0.85(6) 2.105(19) 2.937(6) 167(6) .
O8W H8W2 O3 0.85(6) 2.45(4) 3.132(6) 137(5) 1_545
O8W H8W2 O6 0.85(6) 2.58(5) 3.113(6) 122(4) 2_746
O9W H9W1 O1 0.85 2.04 2.885(5) 171.3 .
O9W H9W2 O2 0.85 1.97 2.810(6) 171.2 4_566
O10W HAW O9 0.85 1.98 2.736(15) 148.5 4_576
O10W HAW O7 0.85 2.42 3.130(17) 141.2 4_576
O10W HBW O7W 0.85 2.38 3.11(2) 144.6 4_576

loop_
_geom_torsion_atom_site_label_1
_geom_torsion_atom_site_label_2
_geom_torsion_atom_site_label_3
_geom_torsion_atom_site_label_4
_geom_torsion
O9 S2 O7 Er1 -148.7(5)
O10 S2 O7 Er1 92.3(6)
O8 S2 O7 Er1 -28.4(6)
O6W Er1 O7 S2 -113.8(6)
O7W Er1 O7 S2 168.2(6)
O5W Er1 O7 S2 -160.8(5)
O4W Er1 O7 S2 -41.8(5)
O2W Er1 O7 S2 100.9(5)
O3W Er1 O7 S2 34.2(5)
O1W Er1 O7 S2 9.5(7)
O2 S1 C1 C2 -63.2(4)
O1 S1 C1 C2 58.9(5)
O3 S1 C1 C2 177.5(4)
O2 S1 C1 C6 117.0(4)
O1 S1 C1 C6 -120.8(4)
O3 S1 C1 C6 -2.3(5)
C6 C1 C2 O4 178.1(5)
S1 C1 C2 O4 -1.6(7)
C6 C1 C2 C3 -2.1(8)
S1 C1 C2 C3 178.1(4)
O4 C2 C3 C4 -179.1(5)
C1 C2 C3 C4 1.2(8)
C2 C3 C4 C5 0.6(8)
C2 C3 C4 C7 -178.8(5)
C3 C4 C5 C6 -1.5(8)
C7 C4 C5 C6 177.9(5)
C4 C5 C6 C1 0.6(8)
C2 C1 C6 C5 1.3(8)
S1 C1 C6 C5 -179.0(4)
C5 C4 C7 O6 -3.6(8)
C3 C4 C7 O6 175.8(5)
C5 C4 C7 O5 175.4(5)
C3 C4 C7 O5 -5.2(7)
